data_4129734
loop_
_publ_author_name
'Chen, Ming'
'Hartwig, John F.'

_publ_section_title
;
 Iridium-Catalyzed Enantioselective Allylic Substitution of Enol Silanes
 from Vinylogous Esters and Amides.
;
_journal_issue 43
_journal_name_full 'Journal of the American Chemical Society'
_journal_page_first 13972
_journal_page_last 13979
_journal_paper_doi 10.1021/jacs.5b09980
_journal_volume 137
_journal_year 2015
_chemical_absolute_configuration ad
_chemical_formula_sum 'C14 H15 Br O2'
_chemical_formula_weight 295.17
_chemical_name_systematic
; 
 compound4f 
;
_space_group.centring_type primitive

_space_group_crystal_system orthorhombic
_space_group_IT_number 19
_space_group_name_Hall 'P 2ac 2ab'
_space_group_name_H-M_alt 'P 21 21 21'
_atom_sites_solution_hydrogens geom
_atom_sites_solution_primary patterson
_atom_sites_solution_secondary difmap
_audit_creation_method SHELXL-2012
_cell_angle_alpha 90
_cell_angle_beta 90
_cell_angle_gamma 90
_cell_formula_units_Z 4
_cell_length_a 5.3549(4)
_cell_length_b 14.4147(13)
_cell_length_c 17.1170(16)
_cell_measurement_reflns_used 9992
_cell_measurement_temperature 100(2)
_cell_measurement_theta_max 25.33
_cell_measurement_theta_min 2.38
_cell_volume 1321.2(2)
_computing_cell_refinement 'Bruker SAINT'
_computing_data_collection 'Bruker APEX2'
_computing_data_reduction 'Bruker SAINT'
_computing_molecular_graphics ORTEP-32
_computing_publication_material WinGX
_computing_structure_refinement SHELXL-2012
_computing_structure_solution DIRDIF-2008
_diffrn_ambient_temperature 100(2)
_diffrn_detector_area_resol_mean 8.366
_diffrn_measured_fraction_theta_full 0.996
_diffrn_measured_fraction_theta_max 0.986
_diffrn_measurement_device_type 'Bruker APEX-II CCD'
_diffrn_measurement_method 'phi and omega scans'
_diffrn_radiation_type MoK\a
_diffrn_radiation_wavelength 0.71073
_diffrn_reflns_av_R_equivalents 0.0290
_diffrn_reflns_av_unetI/netI 0.0214
_diffrn_reflns_Laue_measured_fraction_full 0.996
_diffrn_reflns_Laue_measured_fraction_max 0.986
_diffrn_reflns_limit_h_max 6
_diffrn_reflns_limit_h_min -5
_diffrn_reflns_limit_k_max 17
_diffrn_reflns_limit_k_min -17
_diffrn_reflns_limit_l_max 20
_diffrn_reflns_limit_l_min -19
_diffrn_reflns_number 15690
_diffrn_reflns_point_group_measured_fraction_full 0.991
_diffrn_reflns_point_group_measured_fraction_max 0.976
_diffrn_reflns_theta_full 25.000
_diffrn_reflns_theta_max 25.400
_diffrn_reflns_theta_min 1.847
_diffrn_source 'microfocus sealed tube'
_exptl_absorpt_coefficient_mu 3.099
_exptl_absorpt_correction_T_max 0.862
_exptl_absorpt_correction_T_min 0.674
_exptl_absorpt_correction_type multi-scan
_exptl_absorpt_process_details SADABS
_exptl_crystal_colour colorless
_exptl_crystal_density_diffrn 1.484
_exptl_crystal_description blade
_exptl_crystal_F_000 600
_exptl_crystal_size_max 0.040
_exptl_crystal_size_mid 0.040
_exptl_crystal_size_min 0.020
_refine_diff_density_max 0.933
_refine_diff_density_min -0.321
_refine_diff_density_rms 0.068
_refine_ls_abs_structure_details
; 
 Flack x determined using 851 quotients [(I+)-(I-)]/[(I+)+(I-)] 
 (Parsons and Flack (2004), Acta Cryst. A60, s61). 
;
_refine_ls_abs_structure_Flack -0.014(5)
_refine_ls_extinction_method none
_refine_ls_goodness_of_fit_ref 1.042
_refine_ls_hydrogen_treatment constr
_refine_ls_matrix_type full
_refine_ls_number_parameters 155
_refine_ls_number_reflns 2386
_refine_ls_number_restraints 0
_refine_ls_restrained_S_all 1.042
_refine_ls_R_factor_all 0.0326
_refine_ls_R_factor_gt 0.0290
_refine_ls_shift/su_max 0.000
_refine_ls_shift/su_mean 0.000
_refine_ls_structure_factor_coef Fsqd
_refine_ls_weighting_details
; 
 w=1/[\s^2^(Fo^2^)+(0.0329P)^2^+1.9911P] 
 where P=(Fo^2^+2Fc^2^)/3 
;
_refine_ls_weighting_scheme calc
_refine_ls_wR_factor_gt 0.0712
_refine_ls_wR_factor_ref 0.0730
_reflns_Friedel_coverage 0.669
_reflns_Friedel_fraction_full 0.983
_reflns_Friedel_fraction_max 0.962
_reflns_number_gt 2223
_reflns_number_total 2386
_reflns_threshold_expression 'I > 2\s(I)'
_cod_data_source_file ja5b09980_si_002.cif
_cod_data_source_block compound4f
_cod_database_code 4129734
_shelx_space_group_comment
; 
The symmetry employed for this shelxl refinement is uniquely defined 
by the following loop, which should always be used as a source of 
symmetry information in preference to the above space-group names. 
They are only intended as comments. 
;
_shelx_estimated_absorpt_t_min 0.886
_shelx_estimated_absorpt_t_max 0.941
_shelxl_version_number 2012-9

loop_
_space_group_symop_operation_xyz
'x, y, z'
'x+1/2, -y+1/2, -z'
'-x, y+1/2, -z+1/2'
'-x+1/2, -y, z+1/2'

loop_
_atom_site_label
_atom_site_type_symbol
_atom_site_fract_x
_atom_site_fract_y
_atom_site_fract_z
_atom_site_U_iso_or_equiv
_atom_site_adp_type
_atom_site_occupancy
_atom_site_site_symmetry_order
_atom_site_calc_flag
_atom_site_refinement_flags_posn
_atom_site_refinement_flags_adp
C1 C 0.4551(8) 0.4222(3) 0.5785(2) 0.0157(9) Uani 1 1 d . .
C2 C 0.2739(8) 0.3653(3) 0.5469(3) 0.0198(10) Uani 1 1 d . .
H2 H 0.1398 0.3451 0.5790 0.024 Uiso 1 1 calc R U
C3 C 0.2825(8) 0.3369(3) 0.4693(3) 0.0195(9) Uani 1 1 d . .
H3 H 0.1563 0.2979 0.4482 0.023 Uiso 1 1 calc R U
C4 C 0.4803(11) 0.3671(3) 0.4234(2) 0.0186(9) Uani 1 1 d . .
C5 C 0.6657(9) 0.4230(3) 0.4534(3) 0.0241(11) Uani 1 1 d . .
H5 H 0.8002 0.4429 0.4213 0.029 Uiso 1 1 calc R U
C6 C 0.6533(9) 0.4497(3) 0.5309(3) 0.0228(10) Uani 1 1 d . .
H6 H 0.7819 0.4875 0.5520 0.027 Uiso 1 1 calc R U
C7 C 0.4433(8) 0.4506(3) 0.6642(2) 0.0177(10) Uani 1 1 d . .
H7 H 0.2662 0.4432 0.6818 0.021 Uiso 1 1 calc R U
C8 C 0.6004(9) 0.3847(3) 0.7118(3) 0.0213(10) Uani 1 1 d . .
H8 H 0.5532 0.3212 0.7107 0.026 Uiso 1 1 calc R U
C9 C 0.7975(10) 0.4062(3) 0.7549(3) 0.0234(11) Uani 1 1 d . .
H9A H 0.8525 0.4688 0.7580 0.028 Uiso 1 1 calc R U
H9B H 0.8838 0.3591 0.7828 0.028 Uiso 1 1 calc R U
C10 C 0.5162(9) 0.5524(2) 0.6772(2) 0.0163(8) Uani 1 1 d . .
H10A H 0.5127 0.5659 0.7339 0.020 Uiso 1 1 calc R U
H10B H 0.6893 0.5620 0.6586 0.020 Uiso 1 1 calc R U
C11 C 0.3437(9) 0.6195(3) 0.6352(3) 0.0183(10) Uani 1 1 d . .
C12 C 0.4364(9) 0.7109(3) 0.6121(3) 0.0218(11) Uani 1 1 d . .
H12 H 0.3194 0.7535 0.5908 0.026 Uiso 1 1 calc R U
C13 C 0.6635(12) 0.7377(4) 0.6183(3) 0.0367(14) Uani 1 1 d . .
H13 H 0.7761 0.6936 0.6397 0.044 Uiso 1 1 calc R U
C14 C 0.5992(14) 0.8852(4) 0.5671(3) 0.056(2) Uani 1 1 d . .
H14A H 0.5006 0.8560 0.5256 0.084 Uiso 1 1 calc R U
H14B H 0.6939 0.9374 0.5454 0.084 Uiso 1 1 calc R U
H14C H 0.4872 0.9077 0.6082 0.084 Uiso 1 1 calc R U
O1 O 0.1236(6) 0.5985(2) 0.62336(19) 0.0264(8) Uani 1 1 d . .
O2 O 0.7643(7) 0.8202(3) 0.5986(3) 0.0456(10) Uani 1 1 d . .
Br1 Br 0.49227(10) 0.33220(3) 0.31623(2) 0.02523(15) Uani 1 1 d . .

loop_
_atom_site_aniso_label
_atom_site_aniso_U_11
_atom_site_aniso_U_22
_atom_site_aniso_U_33
_atom_site_aniso_U_23
_atom_site_aniso_U_13
_atom_site_aniso_U_12
C1 0.014(2) 0.0136(18) 0.019(2) -0.0004(16) 0.0016(19) 0.0016(17)
C2 0.017(2) 0.018(2) 0.024(2) 0.0002(19) 0.002(2) -0.0062(18)
C3 0.018(2) 0.020(2) 0.021(2) -0.001(2) -0.0004(18) -0.007(2)
C4 0.027(2) 0.0147(17) 0.0145(18) 0.0001(15) -0.002(2) -0.004(2)
C5 0.023(3) 0.028(2) 0.022(2) -0.002(2) 0.006(2) -0.008(2)
C6 0.017(2) 0.029(3) 0.023(2) -0.008(2) 0.004(2) -0.0097(19)
C7 0.018(3) 0.018(2) 0.017(2) -0.0010(16) 0.0031(17) -0.0012(16)
C8 0.027(3) 0.016(2) 0.021(2) 0.0029(18) 0.0061(19) -0.0005(19)
C9 0.031(3) 0.019(2) 0.020(2) 0.0046(19) 0.002(2) 0.003(2)
C10 0.0156(19) 0.0168(18) 0.0164(18) -0.0021(15) 0.002(3) -0.0025(19)
C11 0.021(3) 0.020(2) 0.015(2) -0.0039(18) 0.0057(19) 0.0038(19)
C12 0.027(3) 0.018(2) 0.020(2) -0.0002(18) 0.002(2) 0.005(2)
C13 0.046(4) 0.024(3) 0.039(3) -0.003(2) 0.001(3) 0.007(3)
C14 0.114(7) 0.030(3) 0.023(3) 0.018(2) 0.026(3) 0.036(3)
O1 0.0159(17) 0.0358(19) 0.0275(19) -0.0005(15) -0.0023(15) 0.0027(15)
O2 0.041(2) 0.037(2) 0.059(3) 0.009(2) -0.003(2) 0.001(2)
Br1 0.0359(3) 0.0239(2) 0.0159(2) -0.00140(16) -0.0018(3) -0.0064(3)

loop_
_atom_type_symbol
_atom_type_description
_atom_type_scat_dispersion_real
_atom_type_scat_dispersion_imag
_atom_type_scat_source
C C 0.0033 0.0016 'International Tables Vol C Tables 4.2.6.8 and 6.1.1.4'
H H 0.0000 0.0000 'International Tables Vol C Tables 4.2.6.8 and 6.1.1.4'
O O 0.0106 0.0060 'International Tables Vol C Tables 4.2.6.8 and 6.1.1.4'
Br Br -0.2901 2.4595 'International Tables Vol C Tables 4.2.6.8 and 6.1.1.4'

loop_
_geom_angle_atom_site_label_1
_geom_angle_atom_site_label_2
_geom_angle_atom_site_label_3
_geom_angle
C2 C1 C6 118.3(4)
C2 C1 C7 120.5(4)
C6 C1 C7 121.2(4)
C1 C2 C3 121.7(4)
C1 C2 H2 119.1
C3 C2 H2 119.1
C4 C3 C2 118.2(4)
C4 C3 H3 120.9
C2 C3 H3 120.9
C5 C4 C3 121.5(4)
C5 C4 Br1 119.3(4)
C3 C4 Br1 119.2(3)
C4 C5 C6 119.1(4)
C4 C5 H5 120.5
C6 C5 H5 120.5
C5 C6 C1 121.2(4)
C5 C6 H6 119.4
C1 C6 H6 119.4
C8 C7 C1 109.1(3)
C8 C7 C10 112.4(4)
C1 C7 C10 112.7(3)
C8 C7 H7 107.4
C1 C7 H7 107.4
C10 C7 H7 107.4
C9 C8 C7 126.7(4)
C9 C8 H8 116.6
C7 C8 H8 116.6
C8 C9 H9A 120.0
C8 C9 H9B 120.0
H9A C9 H9B 120.0
C11 C10 C7 112.7(4)
C11 C10 H10A 109.1
C7 C10 H10A 109.1
C11 C10 H10B 109.1
C7 C10 H10B 109.1
H10A C10 H10B 107.8
O1 C11 C12 120.1(4)
O1 C11 C10 120.1(4)
C12 C11 C10 119.7(4)
C13 C12 C11 124.9(5)
C13 C12 H12 117.6
C11 C12 H12 117.6
C12 C13 O2 128.7(6)
C12 C13 H13 115.7
O2 C13 H13 115.7
O2 C14 H14A 109.5
O2 C14 H14B 109.5
H14A C14 H14B 109.5
O2 C14 H14C 109.5
H14A C14 H14C 109.5
H14B C14 H14C 109.5
C13 O2 C14 115.8(5)

loop_
_geom_bond_atom_site_label_1
_geom_bond_atom_site_label_2
_geom_bond_distance
C1 C2 1.380(6)
C1 C6 1.396(6)
C1 C7 1.525(6)
C2 C3 1.391(6)
C2 H2 0.9500
C3 C4 1.388(7)
C3 H3 0.9500
C4 C5 1.379(7)
C4 Br1 1.903(4)
C5 C6 1.381(7)
C5 H5 0.9500
C6 H6 0.9500
C7 C8 1.507(6)
C7 C10 1.534(5)
C7 H7 1.0000
C8 C9 1.325(7)
C8 H8 0.9500
C9 H9A 0.9500
C9 H9B 0.9500
C10 C11 1.519(6)
C10 H10A 0.9900
C10 H10B 0.9900
C11 O1 1.234(6)
C11 C12 1.462(6)
C12 C13 1.280(8)
C12 H12 0.9500
C13 O2 1.349(7)
C13 H13 0.9500
C14 O2 1.396(7)
C14 H14A 0.9800
C14 H14B 0.9800
C14 H14C 0.9800
